data_7717014
loop_
_publ_author_name
'Krieft, Jonas'
'Koch, Hannah'
'Neumann, Beate'
'Stammler, Hans-Georg'
'Lamm, Jan-Hendrik'
'Mix, Andreas'
'Mitzel, Norbert W.'

_publ_section_title
;
 Adducts of Lewis acidic stibanes with phosphane chalcogenides.
;
_journal_issue 39
_journal_name_full 'Dalton transactions (Cambridge, England : 2003)'
_journal_page_first 16280
_journal_page_last 16286
_journal_paper_doi 10.1039/d4dt02268h
_journal_volume 53
_journal_year 2024
_chemical_formula_moiety 'C4 H F10 Sb'
_chemical_formula_sum 'C4 H F10 Sb'
_chemical_formula_weight 360.796
_space_group_crystal_system monoclinic
_space_group_IT_number 14
_space_group_name_Hall '-P 2yn'
_space_group_name_H-M_alt 'P 1 21/n 1'
_symmetry_Int_Tables_number 14
_atom_sites_solution_primary dual
_audit_creation_date 2024-06-22
_audit_creation_method
;
Olex2 1.5-alpha
(compiled 2024.02.16 svn.r378c4104 for OlexSys, GUI svn.r6928)
;
_audit_update_record
;
2024-07-03 deposited with the CCDC.	2024-09-12 downloaded from the CCDC.
;
_cell_angle_alpha 90
_cell_angle_beta 106.470(5)
_cell_angle_gamma 90
_cell_formula_units_Z 4
_cell_length_a 6.5071(3)
_cell_length_b 14.7672(5)
_cell_length_c 9.8826(5)
_cell_measurement_reflns_used 17382
_cell_measurement_temperature 140.00(10)
_cell_measurement_theta_max 37.3050
_cell_measurement_theta_min 3.5880
_cell_volume 910.67(7)
_computing_cell_refinement 'CrysAlisPro 1.171.43.127a (Rigaku OD, 2024)'
_computing_data_collection 'CrysAlisPro system (CCD 43.127a 64-bit (release 16-06-2024))'
_computing_data_reduction 'CrysAlisPro 1.171.43.127a (Rigaku OD, 2024)'
_computing_molecular_graphics 'Olex2 1.5-alpha (Dolomanov et al., 2009)'
_computing_publication_material 'Olex2 1.5-alpha (Dolomanov et al., 2009)'
_computing_structure_refinement 'olex2.refine 1.5-alpha (Bourhis et al., 2015)'
_computing_structure_solution 'SHELXT 2018/2 (Sheldrick, 2018)'
_diffrn_ambient_environment N~2~
_diffrn_ambient_temperature 140.00(10)
_diffrn_detector 'CCD plate'
_diffrn_detector_area_resol_mean 5.1773
_diffrn_detector_type Atlas
_diffrn_measured_fraction_theta_full 0.9970
_diffrn_measured_fraction_theta_max 0.9683
_diffrn_measurement_details
;
List of Runs (angles in degrees, time in seconds):

  # Type    Start    End  Width  t~exp~   \w     \q     \k     \f   Frames
#--------------------------------------------------------------------------
  1  \w    -75.00 -16.00   1.00    4.00    --  -28.95 132.00 -47.00   59
  2  \w    -38.00 -12.00   1.00    4.00    --  -28.95 137.00 128.00   26
  3  \w     12.00  37.00   1.00    4.00    --   29.42-137.00  66.00   25
  4  \w     10.00  68.00   1.00    4.00    --   29.42-132.00-117.00   58
  5  \w   -105.00 -55.00   1.00    4.00    --  -28.95 156.00  29.40   50
  6  \w    -96.00 -13.00   1.00    4.00    --  -28.95 -38.00  90.00   83
  7  \w    -99.00  -2.00   1.00    4.00    --  -28.95 -57.00   0.00   97
  8  \w    -99.00  -2.00   1.00    4.00    --  -28.95 -57.00-120.00   97
  9  \w    -31.00  -6.00   1.00    4.00    --  -28.95 -38.00 -60.00   25
 10  \w    -66.00  49.00   1.00    4.00    --  -28.95  19.00 -30.00  115
 11  \w    -51.00  44.00   1.00    4.00    --  -28.95  38.00 120.00   95
 12  \w    -99.00 -16.00   1.00    4.00    --  -28.95 -57.00-180.00   83
 13  \w    -94.00 -48.00   1.00    4.00    --  -28.95 -38.00 -60.00   46
 14  \w    -95.00 -47.00   1.00    4.00    --  -28.95 143.00-141.46   48
 15  \w    -11.00  14.00   1.00    4.00    --   29.42 101.00 154.10   25
 16  \w    -12.00  13.00   1.00    4.00    --   29.42 104.00  45.00   25
;
_diffrn_measurement_device 'four-circle diffractometer'
_diffrn_measurement_device_type 'SuperNova, Single source at offset/far, Atlas'
_diffrn_measurement_method '\w scans'
_diffrn_orient_matrix_type 'CrysAlisPro convention (1999,Acta A55,543-557)'
_diffrn_orient_matrix_UB_11 -0.1042938000
_diffrn_orient_matrix_UB_12 -0.0062608000
_diffrn_orient_matrix_UB_13 -0.0465505000
_diffrn_orient_matrix_UB_21 -0.0147684000
_diffrn_orient_matrix_UB_22 0.0475914000
_diffrn_orient_matrix_UB_23 -0.0046649000
_diffrn_orient_matrix_UB_31 0.0428335000
_diffrn_orient_matrix_UB_32 0.0011554000
_diffrn_orient_matrix_UB_33 -0.0584423000
_diffrn_radiation_monochromator mirror
_diffrn_radiation_probe x-ray
_diffrn_radiation_type 'Mo K\a'
_diffrn_radiation_wavelength 0.71073
_diffrn_reflns_av_R_equivalents 0.0373
_diffrn_reflns_av_unetI/netI 0.0176
_diffrn_reflns_Laue_measured_fraction_full 0.9970
_diffrn_reflns_Laue_measured_fraction_max 0.9683
_diffrn_reflns_limit_h_max 10
_diffrn_reflns_limit_h_min -10
_diffrn_reflns_limit_k_max 25
_diffrn_reflns_limit_k_min -25
_diffrn_reflns_limit_l_max 16
_diffrn_reflns_limit_l_min -16
_diffrn_reflns_number 35367
_diffrn_reflns_point_group_measured_fraction_full 0.9970
_diffrn_reflns_point_group_measured_fraction_max 0.9683
_diffrn_reflns_theta_full 25.2417
_diffrn_reflns_theta_max 37.81
_diffrn_reflns_theta_min 3.36
_diffrn_source 'micro-focus sealed X-ray tube'
_diffrn_source_type 'SuperNova (Mo) X-ray Source'
_exptl_absorpt_coefficient_mu 3.154
_exptl_absorpt_correction_T_max 1.000
_exptl_absorpt_correction_T_min 0.187
_exptl_absorpt_correction_type gaussian
_exptl_absorpt_process_details
;
CrysAlisPro 1.171.43.127a (Rigaku Oxford Diffraction, 2024)
Numerical absorption correction based on gaussian integration over
a multifaceted crystal model
Empirical absorption correction using spherical harmonics,
implemented in SCALE3 ABSPACK scaling algorithm.
;
_exptl_crystal_colour 'clear colourless'
_exptl_crystal_colour_lustre clear
_exptl_crystal_colour_primary colourless
_exptl_crystal_density_diffrn 2.632
_exptl_crystal_description cyllindrcally
_exptl_crystal_F_000 662.629
_exptl_crystal_size_max 0.58
_exptl_crystal_size_mid 0.26
_exptl_crystal_size_min 0.24
_refine_diff_density_max 0.6235
_refine_diff_density_min -0.3967
_refine_diff_density_rms 0.0976
_refine_ls_d_res_high 0.5797
_refine_ls_d_res_low 6.0604
_refine_ls_extinction_coef 0.0030(3)
_refine_ls_extinction_expression Fc^*^=kFc[1+0.001xFc^2^\l^3^/sin(2\q)]^-1/4^
_refine_ls_goodness_of_fit_ref 1.0659
_refine_ls_hydrogen_treatment refall
_refine_ls_matrix_type full
_refine_ls_number_constraints 1
_refine_ls_number_parameters 221
_refine_ls_number_reflns 4738
_refine_ls_number_restraints 0
_refine_ls_restrained_S_all 1.0659
_refine_ls_R_factor_all 0.0285
_refine_ls_R_factor_gt 0.0227
_refine_ls_shift/su_max 0.0007
_refine_ls_shift/su_mean 0.0001
_refine_ls_structure_factor_coef Fsqd
_refine_ls_weighting_details 'w=1/[\s^2^(Fo^2^)+(0.0148P)^2^+0.3231P] where P=(Fo^2^+2Fc^2^)/3'
_refine_ls_weighting_scheme calc
_refine_ls_wR_factor_gt 0.0459
_refine_ls_wR_factor_ref 0.0485
_reflns_Friedel_coverage 0.0
_reflns_limit_h_max 7
_reflns_limit_h_min -10
_reflns_limit_k_max 25
_reflns_limit_k_min 0
_reflns_limit_l_max 16
_reflns_limit_l_min -7
_reflns_number_gt 4095
_reflns_number_total 4738
_reflns_threshold_expression I>=2u(I)
_cod_data_source_file d4dt02268h3.cif
_cod_data_source_block 10
_cod_depositor_comments 'Adding full bibliography for 7717007--7717016.cif.'
_cod_database_code 7717014
_chemical_oxdiff_formula C4HF10Sb
_olex2_refinement_description
;
1. Others
 Sof(F10B)=Sof(F6B)=Sof(F7B)=Sof(F9B)=Sof(F8B)=Sof(C4B)=1-FVAR(1)
 Sof(F10)=Sof(F6)=Sof(F7)=Sof(F9)=Sof(F8)=Sof(C4)=FVAR(1)
;
_olex2_refine_details
;
Refinement using NoSpherA2, an implementation of
NOn-SPHERical Atom-form-factors in Olex2.
Please cite:
F. Kleemiss et al. Chem. Sci. DOI 10.1039/D0SC05526C - 2021
NoSpherA2 implementation of HAR makes use of
tailor-made aspherical atomic form factors calculated
on-the-fly from a Hirshfeld-partitioned electron density (ED) - not from
spherical-atom form factors.

The ED is calculated from a gaussian basis set single determinant SCF
wavefunction - either Hartree-Fock or DFT using selected funtionals
 - for a fragment of the crystal.
This fragment can be embedded in an electrostatic crystal field by employing cluster charges
or modelled using implicit solvation models, depending on the software used.
The following options were used:
   SOFTWARE:       ORCA 5.0
   PARTITIONING:   NoSpherA2
   INT ACCURACY:   Normal
   METHOD:         R2SCAN
   BASIS SET:      x2c-TZVPP
   CHARGE:         0
   MULTIPLICITY:   1
   RELATIVISTIC:   DKH2
   DATE:           2024-06-21_19-18-44
;
_olex2_submission_special_instructions 'No special instructions were received'
_oxdiff_exptl_absorpt_empirical_details
;
Empirical correction (ABSPACK) includes:
- Absorption correction using spherical harmonics
- Frame scaling
;
_oxdiff_exptl_absorpt_empirical_full_max 2.147
_oxdiff_exptl_absorpt_empirical_full_min 0.798

loop_
_space_group_symop_id
_space_group_symop_operation_xyz
1 x,y,z
2 -x+1/2,y+1/2,-z+1/2
3 -x,-y,-z
4 x-1/2,-y-1/2,z-1/2

loop_
_atom_site_label
_atom_site_type_symbol
_atom_site_fract_x
_atom_site_fract_y
_atom_site_fract_z
_atom_site_U_iso_or_equiv
_atom_site_adp_type
_atom_site_occupancy
_atom_site_refinement_flags_posn
_atom_site_refinement_flags_occupancy
_atom_site_disorder_group
Sb1 Sb 0.68237(4) 0.263725(14) 0.26745(2) 0.03584(12) Uani 1.000000 . . .
H1 H 0.910(5) 0.222(2) 0.394(3) 0.093(11) Uiso 1.000000 . . .
F1 F 0.82620(19) 0.40053(7) 0.50196(10) 0.0493(3) Uani 1.000000 . . .
F2 F 0.95337(15) 0.42380(7) 0.32315(12) 0.0472(2) Uani 1.000000 . . .
F3 F 0.6789(2) 0.55390(7) 0.36130(14) 0.0575(3) Uani 1.000000 . . .
F4 F 0.56426(19) 0.48015(8) 0.16651(11) 0.0528(3) Uani 1.000000 . . .
F5 F 0.43083(17) 0.45390(7) 0.33813(13) 0.0512(3) Uani 1.000000 . . .
F6 F 0.5245(7) 0.27502(18) 0.5256(4) 0.0606(11) Uani 0.670(10) . P 1
F6B F 0.600(2) 0.2442(10) 0.5527(8) 0.112(4) Uani 0.330(10) . P 2
F7 F 0.2730(5) 0.2608(3) 0.3333(5) 0.0689(12) Uani 0.670(10) . P 1
F7B F 0.315(2) 0.2775(5) 0.3952(18) 0.103(5) Uani 0.330(10) . P 2
F8 F 0.6408(5) 0.1050(3) 0.5151(4) 0.0729(11) Uani 0.670(10) . P 1
F8B F 0.5908(19) 0.0803(4) 0.4329(17) 0.101(5) Uani 0.330(10) . P 2
F9 F 0.4190(8) 0.08683(18) 0.3137(4) 0.0682(12) Uani 0.670(10) . P 1
F9B F 0.296(2) 0.1171(8) 0.2832(6) 0.097(4) Uani 0.330(10) . P 2
F10 F 0.2953(13) 0.1128(7) 0.4880(11) 0.0460(11) Uani 0.670(10) . P 1
F10B F 0.343(3) 0.1144(15) 0.509(2) 0.050(3) Uani 0.330(10) . P 2
C1 C 0.7760(2) 0.39966(9) 0.36003(14) 0.0304(2) Uani 1.000000 . . .
C2 C 0.6096(3) 0.47372(9) 0.30628(17) 0.0346(3) Uani 1.000000 . . .
C3 C 0.4773(3) 0.23260(9) 0.40603(17) 0.0332(3) Uani 1.000000 . . .
C4 C 0.458(2) 0.1305(10) 0.4318(13) 0.0343(13) Uani 0.670(10) . P 1
C4B C 0.423(5) 0.137(2) 0.407(3) 0.035(3) Uani 0.330(10) . P 2

loop_
_atom_site_aniso_label
_atom_site_aniso_U_11
_atom_site_aniso_U_22
_atom_site_aniso_U_33
_atom_site_aniso_U_12
_atom_site_aniso_U_13
_atom_site_aniso_U_23
Sb1 0.04773(18) 0.02588(15) 0.04556(18) -0.01009(8) 0.03213(13) -0.00937(8)
F1 0.0646(7) 0.0406(5) 0.0330(4) -0.0096(5) -0.0016(4) -0.0033(4)
F2 0.0307(5) 0.0407(5) 0.0710(7) -0.0098(4) 0.0158(5) 0.0005(5)
F3 0.0739(8) 0.0247(4) 0.0757(8) -0.0023(5) 0.0244(6) -0.0056(5)
F4 0.0595(7) 0.0556(7) 0.0416(5) 0.0156(5) 0.0118(5) 0.0147(5)
F5 0.0443(6) 0.0415(5) 0.0772(8) 0.0087(4) 0.0323(5) 0.0055(5)
F6 0.106(3) 0.0417(11) 0.0564(18) -0.0278(12) 0.060(2) -0.0239(10)
F6B 0.131(7) 0.174(10) 0.029(2) -0.113(7) 0.017(3) -0.029(4)
F7 0.0289(10) 0.079(3) 0.104(2) 0.0198(11) 0.0268(14) 0.0458(18)
F7B 0.110(7) 0.033(2) 0.224(12) 0.025(3) 0.140(8) 0.036(5)
F8 0.0619(13) 0.0629(19) 0.090(2) 0.0144(12) 0.0152(15) 0.0421(16)
F8B 0.114(7) 0.040(3) 0.190(12) 0.036(4) 0.109(9) 0.051(5)
F9 0.116(3) 0.0415(12) 0.0648(19) -0.0383(15) 0.054(2) -0.0278(12)
F9B 0.139(8) 0.106(6) 0.043(2) -0.095(6) 0.020(4) -0.015(3)
F10 0.052(3) 0.0399(13) 0.057(3) -0.0149(17) 0.032(2) -0.0008(14)
F10B 0.060(7) 0.049(3) 0.053(5) -0.020(4) 0.034(5) 0.003(3)
C1 0.0302(6) 0.0257(5) 0.0335(6) -0.0045(4) 0.0062(5) -0.0014(4)
C2 0.0386(7) 0.0261(6) 0.0416(7) 0.0010(5) 0.0155(6) 0.0011(5)
C3 0.0373(7) 0.0271(6) 0.0427(7) -0.0038(5) 0.0236(6) -0.0037(5)
C4 0.047(4) 0.023(3) 0.039(4) 0.000(2) 0.022(3) 0.005(2)
C4B 0.053(10) 0.022(3) 0.035(7) 0.005(5) 0.023(6) 0.010(4)

loop_
_atom_type_symbol
_atom_type_scat_dispersion_real
_atom_type_scat_dispersion_imag
_atom_type_scat_source
_atom_type_scat_dispersion_source
C 0.00313 0.00162 'NoSpherA2: Chem.Sci. 2021, DOI:10.1039/D0SC05526C' 'Brennan, Cowan, Rev. Sci. Instrum., 1992, 63, 850'
F 0.01756 0.01033 'NoSpherA2: Chem.Sci. 2021, DOI:10.1039/D0SC05526C' 'Brennan, Cowan, Rev. Sci. Instrum., 1992, 63, 850'
H 0.00000 0.00000 'NoSpherA2: Chem.Sci. 2021, DOI:10.1039/D0SC05526C' 'Brennan, Cowan, Rev. Sci. Instrum., 1992, 63, 850'
Sb -0.55470 1.55289 'NoSpherA2: Chem.Sci. 2021, DOI:10.1039/D0SC05526C' 'Brennan, Cowan, Rev. Sci. Instrum., 1992, 63, 850'

loop_
_exptl_crystal_face_index_h
_exptl_crystal_face_index_k
_exptl_crystal_face_index_l
_exptl_crystal_face_perp_dist
6 1 -13 0.2885
-6 -1 13 0.2885
-5 16 -3 0.1196
5 -16 3 0.1196
-6 -13 -4 0.1278
6 13 4 0.1278
-7 3 -5 0.1311
7 -3 5 0.1311
0 -21 0 0.1360
0 21 0 0.1360

loop_
_geom_angle_atom_site_label_1
_geom_angle_atom_site_label_2
_geom_angle_atom_site_label_3
_geom_angle
_geom_angle_site_symmetry_1
_geom_angle_site_symmetry_3
_geom_angle_publ_flag
C1 Sb1 H1 86.9(10) . . ?
C3 Sb1 H1 91.3(11) . . ?
C3 Sb1 C1 94.35(5) . . ?
F1 C1 Sb1 113.28(9) . . ?
F2 C1 Sb1 106.43(9) . . ?
F2 C1 F1 107.72(12) . . ?
C2 C1 Sb1 114.88(9) . . ?
C2 C1 F1 107.13(12) . . ?
C2 C1 F2 107.02(11) . . ?
F4 C2 F3 108.12(13) . . ?
F5 C2 F3 108.64(13) . . ?
F5 C2 F4 108.15(13) . . ?
C1 C2 F3 111.85(13) . . ?
C1 C2 F4 109.84(12) . . ?
C1 C2 F5 110.14(12) . . ?
F6 C3 Sb1 115.79(17) . . ?
F6B C3 Sb1 109.6(4) . . ?
F6B C3 F6 27.4(7) . . ?
F7 C3 Sb1 106.0(2) . . ?
F7 C3 F6 105.8(2) . . ?
F7 C3 F6B 131.2(6) . . ?
F7B C3 Sb1 119.3(5) . . ?
F7B C3 F6 78.1(7) . . ?
F7B C3 F6B 103.9(6) . . ?
F7B C3 F7 27.8(7) . . ?
C4 C3 Sb1 113.4(6) . . ?
C4 C3 F6 109.4(6) . . ?
C4 C3 F6B 89.8(7) . . ?
C4 C3 F7 105.6(5) . . ?
C4 C3 F7B 115.8(7) . . ?
C4B C3 Sb1 113.2(14) . . ?
C4B C3 F6 117.3(11) . . ?
C4B C3 F6B 100.0(10) . . ?
C4B C3 F7 95.5(10) . . ?
C4B C3 F7B 108.7(13) . . ?
C4B C3 C4 11.0(13) . . ?
F9 C4 F8 109.8(12) . . ?
F10 C4 F8 111.5(9) . . ?
F10 C4 F9 107.2(13) . . ?
C3 C4 F8 106.7(11) . . ?
C3 C4 F9 110.1(7) . . ?
C3 C4 F10 111.5(11) . . ?
F9B C4B F8B 108(3) . . ?
F10B C4B F8B 100.4(16) . . ?
F10B C4B F9B 113(3) . . ?
C3 C4B F8B 115(2) . . ?
C3 C4B F9B 107.4(13) . . ?
C3 C4B F10B 113(3) . . ?

loop_
_geom_bond_atom_site_label_1
_geom_bond_atom_site_label_2
_geom_bond_distance
_geom_bond_site_symmetry_2
_geom_bond_publ_flag
Sb1 H1 1.75(3) . ?
Sb1 C1 2.2185(13) . ?
Sb1 C3 2.2144(14) . ?
F1 C1 1.3471(16) . ?
F2 C1 1.3531(16) . ?
F3 C2 1.3272(17) . ?
F4 C2 1.3315(18) . ?
F5 C2 1.3214(18) . ?
F6 C3 1.295(3) . ?
F6B C3 1.453(8) . ?
F7 C3 1.384(3) . ?
F7B C3 1.226(8) . ?
F8 C4 1.295(12) . ?
F8B C4B 1.34(3) . ?
F9 C4 1.295(16) . ?
F9B C4B 1.30(3) . ?
F10 C4 1.354(19) . ?
F10B C4B 1.30(4) . ?
C1 C2 1.524(2) . ?
C3 C4 1.540(15) . ?
C3 C4B 1.46(3) . ?

loop_
_geom_torsion_atom_site_label_1
_geom_torsion_atom_site_label_2
_geom_torsion_atom_site_label_3
_geom_torsion_atom_site_label_4
_geom_torsion
_geom_torsion_site_symmetry_1
_geom_torsion_site_symmetry_2
_geom_torsion_site_symmetry_3
_geom_torsion_site_symmetry_4
_geom_torsion_publ_flag
Sb1 C1 C2 F3 -177.42(10) . . . . ?
Sb1 C1 C2 F4 -57.36(10) . . . . ?
Sb1 C1 C2 F5 61.66(10) . . . . ?
Sb1 C3 C4 F8 72.4(6) . . . . ?
Sb1 C3 C4 F9 -46.7(5) . . . . ?
Sb1 C3 C4 F10 -165.6(7) . . . . ?
Sb1 C3 C4B F8B 51.5(11) . . . . ?
Sb1 C3 C4B F9B -68.7(13) . . . . ?
Sb1 C3 C4B F10B 166.1(15) . . . . ?
F1 C1 C2 F3 55.79(12) . . . . ?
F1 C1 C2 F4 175.85(11) . . . . ?
F1 C1 C2 F5 -65.14(12) . . . . ?
F2 C1 C2 F3 -59.52(12) . . . . ?
F2 C1 C2 F4 60.54(12) . . . . ?
F2 C1 C2 F5 179.56(12) . . . . ?
F6 C3 C4 F8 -58.5(6) . . . . ?
F6 C3 C4 F9 -177.6(8) . . . . ?
F6 C3 C4 F10 63.5(6) . . . . ?
F6 C3 C4B F8B -87.4(10) . . . . ?
F6 C3 C4B F9B 152.3(19) . . . . ?
F6 C3 C4B F10B 27.1(10) . . . . ?
F6B C3 C4 F8 -39.0(9) . . . . ?
F6B C3 C4 F9 -158.1(9) . . . . ?
F6B C3 C4 F10 83.1(9) . . . . ?
F6B C3 C4B F8B -64.9(13) . . . . ?
F6B C3 C4B F9B 174.8(18) . . . . ?
F6B C3 C4B F10B 49.6(14) . . . . ?
F7 C3 C4 F8 -172.0(8) . . . . ?
F7 C3 C4 F9 68.9(6) . . . . ?
F7 C3 C4 F10 -50.0(6) . . . . ?
F7 C3 C4B F8B 161.5(12) . . . . ?
F7 C3 C4B F9B 41.3(13) . . . . ?
F7 C3 C4B F10B -83.9(13) . . . . ?
F7B C3 C4 F8 -144.3(13) . . . . ?
F7B C3 C4 F9 96.6(11) . . . . ?
F7B C3 C4 F10 -22.3(11) . . . . ?
F7B C3 C4B F8B -173.4(17) . . . . ?
F7B C3 C4B F9B 66.4(16) . . . . ?
F7B C3 C4B F10B -58.8(16) . . . . ?
F8 C4 C3 C4B 164(3) . . . . ?
F8B C4B C3 C4 -42(3) . . . . ?
F9 C4 C3 C4B 45(5) . . . . ?
F9B C4B C3 C4 -162(6) . . . . ?
F10 C4 C3 C4B -74(4) . . . . ?
F10B C4B C3 C4 73(3) . . . . ?

loop_
_exptl_oxdiff_crystal_face_indexfrac_h
_exptl_oxdiff_crystal_face_indexfrac_k
_exptl_oxdiff_crystal_face_indexfrac_l
_exptl_oxdiff_crystal_face_x
_exptl_oxdiff_crystal_face_y
_exptl_oxdiff_crystal_face_z
5.7231 0.5909 -12.9045 0.0001 0.0038 1.0000
-5.7231 -0.5909 12.9045 -0.0001 -0.0038 -1.0000
-4.6618 16.1882 -2.9429 0.5218 0.8530 -0.0090
4.6618 -16.1882 2.9429 -0.5218 -0.8530 0.0090
-5.5351 -13.0906 -4.1625 0.8530 -0.5218 -0.0089
5.5351 13.0906 4.1625 -0.8530 0.5218 0.0089
-7.1467 3.2728 -5.0204 0.9586 0.2847 -0.0089
7.1467 -3.2728 5.0204 -0.9586 -0.2847 0.0089
-0.2949 -20.7945 -0.4729 0.1830 -0.9831 -0.0090
0.2949 20.7945 0.4729 -0.1830 0.9831 0.0090

loop_
_atom_site_anharm_gc_c_label
_atom_site_anharm_gc_c_111
_atom_site_anharm_gc_c_112
_atom_site_anharm_gc_c_113
_atom_site_anharm_gc_c_122
_atom_site_anharm_gc_c_123
_atom_site_anharm_gc_c_133
_atom_site_anharm_gc_c_222
_atom_site_anharm_gc_c_223
_atom_site_anharm_gc_c_233
_atom_site_anharm_gc_c_333
Sb1 0.00001246(19) -0.00000083(3) 0.00000895(9) -0.000000085(12) -0.000000782(19) 0.00000608(6) 0.000000041(8) 0.000000007(8) -0.000000659(15) 0.00000398(5)

loop_
_atom_site_anharm_gc_d_label
_atom_site_anharm_gc_d_1111
_atom_site_anharm_gc_d_1112
_atom_site_anharm_gc_d_1113
_atom_site_anharm_gc_d_1122
_atom_site_anharm_gc_d_1123
_atom_site_anharm_gc_d_1133
_atom_site_anharm_gc_d_1222
_atom_site_anharm_gc_d_1223
_atom_site_anharm_gc_d_1233
_atom_site_anharm_gc_d_1333
_atom_site_anharm_gc_d_2222
_atom_site_anharm_gc_d_2223
_atom_site_anharm_gc_d_2233
_atom_site_anharm_gc_d_2333
_atom_site_anharm_gc_d_3333
Sb1 0.00000013(2) -0.000000073(4) 0.000000209(10) -0.0000000035(12) -0.0000000456(19) 0.000000153(6) -0.0000000027(5) 0.0000000014(6) -0.0000000311(12) 0.000000108(4) -0.0000000008(4) -0.0000000016(3) 0.0000000009(5) -0.0000000216(11) 0.000000063(4)
